data_4077604
loop_
_publ_author_name
'Bashall, Allan'
'Collier, Philip E.'
'Gade, Lutz H.'
'McPartlin, Mary'
'Mountford, Philip'
'Pugh, Stephen M.'
'Radojevic, Sanja'
'Schubart, Martin'
'Scowen, Ian J.'
'Tr\"osch, Dominique J. M.'

_publ_section_title
;
 C&#x2212;C and C&#x2212;N Coupling Reactions of an Imidotitanium Complex
 with Isocyanides
;
_journal_issue 23
_journal_name_full Organometallics
_journal_page_first 4784
_journal_paper_doi 10.1021/om0005710
_journal_volume 19
_journal_year 2000
_chemical_formula_sum 'C50 H73 N7 Si2 Ti'
_chemical_formula_weight 876.23
_chemical_name_systematic
; 
 ? 
;
_space_group_IT_number 15
_symmetry_cell_setting monoclinic
_symmetry_space_group_name_Hall '-C 2yc'
_symmetry_space_group_name_H-M 'C 1 2/c 1'
_atom_sites_solution_hydrogens geom
_atom_sites_solution_primary direct
_atom_sites_solution_secondary difmap
_audit_creation_method SHELXL-97
_cell_angle_alpha 90.00
_cell_angle_beta 102.547(11)
_cell_angle_gamma 90.00
_cell_formula_units_Z 8
_cell_length_a 20.865(5)
_cell_length_b 12.6101(13)
_cell_length_c 39.310(7)
_cell_measurement_reflns_used 40
_cell_measurement_temperature 299(2)
_cell_measurement_theta_max 11.02
_cell_measurement_theta_min 5.00
_cell_volume 10096(3)
_computing_cell_refinement 'Bruker XSCANS'
_computing_data_collection 'Bruker XSCANS'
_computing_data_reduction 'Bruker SHELXTL'
_computing_molecular_graphics 'Bruker SHELXTL'
_computing_publication_material 'Bruker SHELXTL'
_computing_structure_refinement 'SHELXL-97 (Sheldrick, 1997)'
_computing_structure_solution 'SHELXS-97 (Sheldrick, 1990)'
_diffrn_ambient_temperature 299(2)
_diffrn_measured_fraction_theta_full 1.000
_diffrn_measured_fraction_theta_max 1.000
_diffrn_measurement_device_type 'Bruker P4'
_diffrn_measurement_method 'Theta\2 theta'
_diffrn_radiation_monochromator graphite
_diffrn_radiation_source 'fine-focus sealed tube'
_diffrn_radiation_type MoK\a
_diffrn_radiation_wavelength 0.71073
_diffrn_reflns_av_R_equivalents 0.0726
_diffrn_reflns_av_sigmaI/netI 0.1016
_diffrn_reflns_limit_h_max 22
_diffrn_reflns_limit_h_min -22
_diffrn_reflns_limit_k_max 13
_diffrn_reflns_limit_k_min -13
_diffrn_reflns_limit_l_max 43
_diffrn_reflns_limit_l_min -43
_diffrn_reflns_number 14470
_diffrn_reflns_theta_full 23.00
_diffrn_reflns_theta_max 23.00
_diffrn_reflns_theta_min 1.90
_diffrn_standards_interval_count 97
_diffrn_standards_number 3
_exptl_absorpt_coefficient_mu 0.257
_exptl_absorpt_correction_T_max 0.30529
_exptl_absorpt_correction_T_min 0.27686
_exptl_absorpt_correction_type psi-scan
_exptl_crystal_colour green
_exptl_crystal_density_diffrn 1.153
_exptl_crystal_density_method 'not measured'
_exptl_crystal_description pyramid
_exptl_crystal_F_000 3776
_exptl_crystal_size_max 0.46
_exptl_crystal_size_mid 0.48
_exptl_crystal_size_min 046
_refine_diff_density_max 0.260
_refine_diff_density_min -0.236
_refine_diff_density_rms 0.050
_refine_ls_extinction_method none
_refine_ls_goodness_of_fit_ref 0.953
_refine_ls_hydrogen_treatment mixed
_refine_ls_matrix_type full
_refine_ls_number_parameters 541
_refine_ls_number_reflns 7032
_refine_ls_number_restraints 0
_refine_ls_restrained_S_all 0.953
_refine_ls_R_factor_all 0.1142
_refine_ls_R_factor_gt 0.0529
_refine_ls_shift/su_max 0.588
_refine_ls_shift/su_mean 0.047
_refine_ls_structure_factor_coef Fsqd
_refine_ls_weighting_details 'calc w=1/[\s^2^(Fo^2^)+(0.0489P)^2^+0.0000P] where P=(Fo^2^+2Fc^2^)/3'
_refine_ls_weighting_scheme calc
_refine_ls_wR_factor_gt 0.1077
_refine_ls_wR_factor_ref 0.1329
_reflns_number_gt 3827
_reflns_number_total 7032
_reflns_threshold_expression >2sigma(I)
_cod_data_source_file om0005710.cif
_cod_data_source_block ss388
_cod_depositor_comments
;
The following automatic conversions were performed:

'_symmetry_cell_setting' value 'Monoclinic' changed to 'monoclinic'
according to /home/saulius/struct/CIF-dictionaries/cif_core.dic
dictionary named 'cif_core.dic' version 2.4.2 from
2011-04-26.

'_exptl_absorpt_correction_type' value 'Psi-scan'
changed to 'psi-scan' according to
/home/saulius/struct/CIF-dictionaries/cif_core.dic dictionary named
'cif_core.dic' version 2.4.2 from 2011-04-26.

Automatic conversion script
Id: cif_fix_values 1715 2011-07-08 13:25:40Z adriana 
;
_cod_original_sg_symbol_H-M C2/c
_cod_database_code 4077604

loop_
_symmetry_equiv_pos_as_xyz
'x, y, z'
'x, -y, z+1/2'
'x+1/2, y+1/2, z'
'x+1/2, -y+1/2, z+1/2'
'-x, -y, -z'
'-x, y, -z-1/2'
'-x+1/2, -y+1/2, -z'
'-x+1/2, y+1/2, -z-1/2'

loop_
_atom_site_label
_atom_site_type_symbol
_atom_site_fract_x
_atom_site_fract_y
_atom_site_fract_z
_atom_site_U_iso_or_equiv
_atom_site_adp_type
_atom_site_occupancy
_atom_site_symmetry_multiplicity
_atom_site_calc_flag
_atom_site_refinement_flags
Ti Ti -0.31820(3) 0.04082(6) -0.127515(19) 0.0342(2) Uani 1 1 d .
Si2 Si -0.32370(6) 0.02800(11) -0.21255(3) 0.0491(4) Uani 1 1 d .
Si3 Si -0.26986(6) -0.07518(10) -0.04962(3) 0.0458(4) Uani 1 1 d .
N1 N -0.23739(16) 0.1595(3) -0.13242(9) 0.0403(9) Uani 1 1 d .
N2 N -0.29312(15) -0.0061(3) -0.16891(8) 0.0388(9) Uani 1 1 d .
N3 N -0.25965(15) -0.0256(3) -0.08989(8) 0.0383(9) Uani 1 1 d .
N4 N -0.40435(15) -0.0403(3) -0.13036(8) 0.0352(8) Uani 1 1 d .
N5 N -0.37285(15) 0.1583(3) -0.11389(9) 0.0377(9) Uani 1 1 d .
N6 N -0.51535(16) -0.0212(3) -0.12748(9) 0.0433(9) Uani 1 1 d .
N7 N -0.49910(17) 0.2441(3) -0.07706(10) 0.0477(10) Uani 1 1 d .
C1 C -0.1774(2) -0.0068(4) -0.12970(11) 0.0429(11) Uani 1 1 d .
C2 C -0.22620(19) -0.0521(3) -0.16174(11) 0.0444(11) Uani 1 1 d .
H2A H -0.2078 -0.0415 -0.1821 0.053 Uiso 1 1 calc R
H2B H -0.2298 -0.1279 -0.1585 0.053 Uiso 1 1 calc R
C3 C -0.19282(19) -0.0467(4) -0.09554(11) 0.0496(12) Uani 1 1 d .
H3A H -0.1857 -0.1228 -0.0943 0.060 Uiso 1 1 calc R
H3B H -0.1614 -0.0151 -0.0764 0.060 Uiso 1 1 calc R
C4 C -0.4564(2) 0.0166(3) -0.12333(10) 0.0353(10) Uani 1 1 d .
C5 C -0.43579(19) 0.1239(3) -0.11002(10) 0.0352(10) Uani 1 1 d .
C6 C -0.46967(19) 0.1796(3) -0.09138(11) 0.0410(11) Uani 1 1 d .
C10 C -0.1095(2) -0.0538(4) -0.13048(12) 0.0601(14) Uani 1 1 d .
H10A H -0.1111 -0.1296 -0.1286 0.090 Uiso 1 1 calc R
H10B H -0.0773 -0.0259 -0.1113 0.090 Uiso 1 1 calc R
H10C H -0.0979 -0.0351 -0.1520 0.090 Uiso 1 1 calc R
C11 C -0.1787(2) 0.1130(4) -0.13214(11) 0.0419(11) Uani 1 1 d .
C12 C -0.1256(2) 0.1719(4) -0.13613(13) 0.0637(15) Uani 1 1 d .
H12 H -0.0854 0.1388 -0.1351 0.076 Uiso 1 1 calc R
C13 C -0.1311(3) 0.2799(4) -0.14168(14) 0.0719(16) Uani 1 1 d .
H13 H -0.0948 0.3205 -0.1434 0.086 Uiso 1 1 calc R
C14 C -0.1920(2) 0.3258(4) -0.14460(13) 0.0619(14) Uani 1 1 d .
H14 H -0.1981 0.3976 -0.1497 0.074 Uiso 1 1 calc R
C15 C -0.2438(2) 0.2637(4) -0.13982(11) 0.0460(12) Uani 1 1 d .
H15 H -0.2847 0.2951 -0.1418 0.055 Uiso 1 1 calc R
C21 C -0.3303(3) -0.0922(4) -0.24004(12) 0.0777(17) Uani 1 1 d .
H21A H -0.2875 -0.1229 -0.2381 0.117 Uiso 1 1 calc R
H21B H -0.3481 -0.0736 -0.2639 0.117 Uiso 1 1 calc R
H21C H -0.3586 -0.1427 -0.2324 0.117 Uiso 1 1 calc R
C22 C -0.4055(2) 0.0900(4) -0.21591(13) 0.0737(16) Uani 1 1 d .
H22A H -0.4009 0.1531 -0.2019 0.110 Uiso 1 1 calc R
H22B H -0.4340 0.0410 -0.2077 0.110 Uiso 1 1 calc R
H22C H -0.4238 0.1078 -0.2398 0.110 Uiso 1 1 calc R
C23 C -0.2680(2) 0.1242(4) -0.22703(12) 0.0749(17) Uani 1 1 d .
H23A H -0.2650 0.1872 -0.2130 0.112 Uiso 1 1 calc R
H23B H -0.2850 0.1421 -0.2510 0.112 Uiso 1 1 calc R
H23C H -0.2252 0.0932 -0.2245 0.112 Uiso 1 1 calc R
C31 C -0.3496(2) -0.0341(4) -0.03961(12) 0.0611(14) Uani 1 1 d .
H31A H -0.3851 -0.0585 -0.0578 0.092 Uiso 1 1 calc R
H31B H -0.3512 0.0418 -0.0381 0.092 Uiso 1 1 calc R
H31C H -0.3537 -0.0645 -0.0178 0.092 Uiso 1 1 calc R
C32 C -0.2027(2) -0.0271(4) -0.01388(11) 0.0648(14) Uani 1 1 d .
H32A H -0.1611 -0.0465 -0.0187 0.097 Uiso 1 1 calc R
H32B H -0.2070 -0.0587 0.0077 0.097 Uiso 1 1 calc R
H32C H -0.2053 0.0486 -0.0122 0.097 Uiso 1 1 calc R
C33 C -0.2631(2) -0.2228(3) -0.04975(12) 0.0618(14) Uani 1 1 d .
H33A H -0.2219 -0.2428 -0.0550 0.093 Uiso 1 1 calc R
H33B H -0.2984 -0.2517 -0.0671 0.093 Uiso 1 1 calc R
H33C H -0.2655 -0.2499 -0.0272 0.093 Uiso 1 1 calc R
C41 C -0.41813(19) -0.1554(3) -0.14091(11) 0.0409(11) Uani 1 1 d .
C42 C -0.4667(2) -0.1653(4) -0.17607(11) 0.0571(13) Uani 1 1 d .
H42A H -0.5074 -0.1318 -0.1747 0.086 Uiso 1 1 calc R
H42B H -0.4744 -0.2389 -0.1818 0.086 Uiso 1 1 calc R
H42C H -0.4489 -0.1313 -0.1938 0.086 Uiso 1 1 calc R
C43 C -0.4417(2) -0.2176(3) -0.11232(12) 0.0559(13) Uani 1 1 d .
H43A H -0.4106 -0.2094 -0.0906 0.084 Uiso 1 1 calc R
H43B H -0.4456 -0.2914 -0.1185 0.084 Uiso 1 1 calc R
H43C H -0.4837 -0.1910 -0.1100 0.084 Uiso 1 1 calc R
C44 C -0.3542(2) -0.2080(3) -0.14500(12) 0.0507(12) Uani 1 1 d .
H44A H -0.3223 -0.2033 -0.1234 0.076 Uiso 1 1 calc R
H44B H -0.3379 -0.1726 -0.1630 0.076 Uiso 1 1 calc R
H44C H -0.3624 -0.2812 -0.1512 0.076 Uiso 1 1 calc R
C51 C -0.3619(2) 0.2696(3) -0.10634(12) 0.0422(11) Uani 1 1 d .
C52 C -0.3127(2) 0.3014(4) -0.07796(12) 0.0498(12) Uani 1 1 d .
C53 C -0.3005(3) 0.4090(4) -0.07237(14) 0.0679(15) Uani 1 1 d .
H53 H -0.2665 0.4308 -0.0542 0.081 Uiso 1 1 calc R
C54 C -0.3379(3) 0.4840(4) -0.09330(18) 0.0846(19) Uani 1 1 d .
H54 H -0.3296 0.5558 -0.0890 0.101 Uiso 1 1 calc R
C55 C -0.3869(3) 0.4532(4) -0.12024(16) 0.0731(16) Uani 1 1 d .
H55 H -0.4122 0.5044 -0.1340 0.088 Uiso 1 1 calc R
C56 C -0.3998(2) 0.3467(4) -0.12755(13) 0.0519(13) Uani 1 1 d .
C57 C -0.2710(2) 0.2251(4) -0.05360(12) 0.0665(15) Uani 1 1 d .
H57A H -0.2394 0.2638 -0.0367 0.100 Uiso 1 1 calc R
H57B H -0.2485 0.1791 -0.0666 0.100 Uiso 1 1 calc R
H57C H -0.2982 0.1837 -0.0419 0.100 Uiso 1 1 calc R
C58 C -0.4526(2) 0.3173(4) -0.15819(13) 0.0691(15) Uani 1 1 d .
H58A H -0.4724 0.3805 -0.1694 0.104 Uiso 1 1 calc R
H58B H -0.4854 0.2757 -0.1505 0.104 Uiso 1 1 calc R
H58C H -0.4341 0.2767 -0.1744 0.104 Uiso 1 1 calc R
C61 C -0.57035(19) 0.0387(3) -0.12384(12) 0.0444(11) Uani 1 1 d .
C62 C -0.6047(2) 0.0967(4) -0.15297(13) 0.0496(12) Uani 1 1 d .
C63 C -0.6648(2) 0.1410(4) -0.15111(15) 0.0648(15) Uani 1 1 d .
H63 H -0.6883 0.1783 -0.1702 0.078 Uiso 1 1 calc R
C64 C -0.6902(3) 0.1315(4) -0.12233(18) 0.0763(18) Uani 1 1 d .
H64 H -0.7298 0.1642 -0.1215 0.092 Uiso 1 1 calc R
C65 C -0.6571(2) 0.0729(4) -0.09428(15) 0.0656(15) Uani 1 1 d .
H65 H -0.6753 0.0647 -0.0749 0.079 Uiso 1 1 calc R
C66 C -0.5972(2) 0.0263(4) -0.09458(13) 0.0498(12) Uani 1 1 d .
C67 C -0.5788(2) 0.1065(4) -0.18566(12) 0.0698(15) Uani 1 1 d .
H67A H -0.6084 0.1486 -0.2024 0.105 Uiso 1 1 calc R
H67B H -0.5748 0.0373 -0.1951 0.105 Uiso 1 1 calc R
H67C H -0.5364 0.1400 -0.1803 0.105 Uiso 1 1 calc R
C68 C -0.5611(3) -0.0381(4) -0.06441(13) 0.0732(15) Uani 1 1 d .
H68A H -0.5858 -0.0393 -0.0464 0.110 Uiso 1 1 calc R
H68B H -0.5188 -0.0071 -0.0554 0.110 Uiso 1 1 calc R
H68C H -0.5557 -0.1093 -0.0720 0.110 Uiso 1 1 calc R
C71 C -0.4921(2) 0.2433(4) -0.03853(12) 0.0485(12) Uani 1 1 d .
H71 H -0.4769 0.1730 -0.0297 0.058 Uiso 1 1 calc R
C72 C -0.4422(3) 0.3234(5) -0.02226(13) 0.0861(19) Uani 1 1 d .
H72A H -0.4546 0.3927 -0.0323 0.103 Uiso 1 1 calc R
H72B H -0.3999 0.3050 -0.0271 0.103 Uiso 1 1 calc R
C73 C -0.4367(3) 0.3274(6) 0.01733(14) 0.107(3) Uani 1 1 d .
H73A H -0.4188 0.2609 0.0276 0.129 Uiso 1 1 calc R
H73B H -0.4066 0.3836 0.0272 0.129 Uiso 1 1 calc R
C74 C -0.5023(3) 0.3467(5) 0.02653(15) 0.099(2) Uani 1 1 d .
H74A H -0.4973 0.3430 0.0516 0.119 Uiso 1 1 calc R
H74B H -0.5178 0.4172 0.0190 0.119 Uiso 1 1 calc R
C75 C -0.5514(3) 0.2662(5) 0.00949(13) 0.0787(17) Uani 1 1 d .
H75A H -0.5939 0.2827 0.0144 0.094 Uiso 1 1 calc R
H75B H -0.5383 0.1967 0.0191 0.094 Uiso 1 1 calc R
C76 C -0.5571(2) 0.2641(5) -0.02970(13) 0.0708(16) Uani 1 1 d .
H76A H -0.5879 0.2093 -0.0399 0.085 Uiso 1 1 calc R
H76B H -0.5741 0.3317 -0.0396 0.085 Uiso 1 1 calc R
C1S C -0.1327(7) 0.0907(10) -0.2780(3) 0.140(4) Uani 1 1 d .
H1S H -0.1419 0.1508 -0.2919 0.168 Uiso 1 1 calc R
C2S C -0.1611(6) 0.0006(14) -0.2892(3) 0.161(5) Uani 1 1 d .
H2S H -0.1918 -0.0025 -0.3102 0.193 Uiso 1 1 calc R
C3S C -0.0997(8) -0.0795(12) -0.2396(5) 0.184(7) Uani 1 1 d .
H3S H -0.0856 -0.1397 -0.2264 0.220 Uiso 1 1 calc R
C4S C -0.0914(6) 0.0980(9) -0.2476(4) 0.150(3) Uani 1 1 d .
H4S H -0.0738 0.1632 -0.2393 0.179 Uiso 1 1 calc R
C5S C -0.0756(5) 0.0110(15) -0.2291(3) 0.158(4) Uani 1 1 d .
H5S H -0.0461 0.0156 -0.2077 0.190 Uiso 1 1 calc R
C6S C -0.1449(8) -0.0888(12) -0.2694(5) 0.209(7) Uani 1 1 d .
H6S H -0.1646 -0.1537 -0.2764 0.250 Uiso 1 1 calc R

loop_
_atom_site_aniso_label
_atom_site_aniso_U_11
_atom_site_aniso_U_22
_atom_site_aniso_U_33
_atom_site_aniso_U_23
_atom_site_aniso_U_13
_atom_site_aniso_U_12
Ti 0.0297(4) 0.0319(4) 0.0421(5) -0.0011(4) 0.0104(3) -0.0015(4)
Si2 0.0508(8) 0.0545(9) 0.0432(8) -0.0009(7) 0.0133(6) 0.0033(7)
Si3 0.0497(8) 0.0451(8) 0.0436(8) 0.0026(6) 0.0120(6) 0.0001(6)
N1 0.037(2) 0.037(2) 0.049(2) -0.0021(18) 0.0133(18) -0.0022(18)
N2 0.0333(19) 0.037(2) 0.048(2) -0.0032(17) 0.0109(17) 0.0008(16)
N3 0.0298(19) 0.039(2) 0.048(2) 0.0026(18) 0.0130(16) 0.0041(17)
N4 0.0301(19) 0.0302(19) 0.046(2) -0.0067(17) 0.0106(16) -0.0039(17)
N5 0.033(2) 0.028(2) 0.055(2) -0.0061(17) 0.0162(17) -0.0029(16)
N6 0.0274(19) 0.036(2) 0.067(3) -0.0046(19) 0.0127(18) -0.0016(18)
N7 0.041(2) 0.039(2) 0.066(3) -0.011(2) 0.019(2) 0.0022(19)
C1 0.031(2) 0.047(3) 0.053(3) 0.000(2) 0.014(2) 0.004(2)
C2 0.043(3) 0.040(3) 0.054(3) -0.003(2) 0.016(2) -0.001(2)
C3 0.037(3) 0.055(3) 0.056(3) 0.009(3) 0.010(2) 0.008(2)
C4 0.034(2) 0.033(3) 0.041(2) 0.001(2) 0.011(2) 0.003(2)
C5 0.032(2) 0.032(2) 0.044(3) 0.003(2) 0.012(2) 0.002(2)
C6 0.031(2) 0.034(3) 0.058(3) -0.003(2) 0.012(2) -0.005(2)
C10 0.039(3) 0.067(4) 0.078(4) 0.006(3) 0.020(3) 0.008(3)
C11 0.030(3) 0.050(3) 0.047(3) -0.005(2) 0.010(2) -0.003(2)
C12 0.033(3) 0.066(4) 0.095(4) -0.005(3) 0.019(3) -0.005(3)
C13 0.052(4) 0.056(4) 0.115(5) -0.008(3) 0.034(3) -0.023(3)
C14 0.068(4) 0.042(3) 0.084(4) 0.000(3) 0.034(3) -0.014(3)
C15 0.043(3) 0.042(3) 0.057(3) -0.003(2) 0.019(2) -0.006(2)
C21 0.098(4) 0.075(4) 0.058(3) -0.011(3) 0.012(3) 0.005(4)
C22 0.061(3) 0.093(4) 0.068(4) 0.014(3) 0.017(3) 0.018(3)
C23 0.082(4) 0.087(4) 0.060(3) 0.021(3) 0.024(3) -0.002(3)
C31 0.059(3) 0.069(3) 0.060(3) 0.003(3) 0.023(3) -0.003(3)
C32 0.069(3) 0.077(4) 0.048(3) -0.004(3) 0.010(3) -0.007(3)
C33 0.079(4) 0.050(3) 0.057(3) 0.012(3) 0.016(3) 0.003(3)
C41 0.033(2) 0.031(3) 0.061(3) -0.006(2) 0.015(2) -0.002(2)
C42 0.051(3) 0.047(3) 0.073(3) -0.019(3) 0.015(3) -0.009(3)
C43 0.049(3) 0.038(3) 0.085(4) 0.002(3) 0.023(3) -0.003(2)
C44 0.047(3) 0.033(3) 0.074(3) -0.008(2) 0.016(3) -0.002(2)
C51 0.037(3) 0.040(3) 0.056(3) -0.010(2) 0.024(2) -0.003(2)
C52 0.053(3) 0.044(3) 0.059(3) -0.009(3) 0.026(3) -0.009(3)
C53 0.073(4) 0.052(4) 0.084(4) -0.022(3) 0.028(3) -0.021(3)
C54 0.109(5) 0.035(3) 0.121(6) -0.019(4) 0.049(5) -0.015(4)
C55 0.083(4) 0.036(3) 0.106(5) 0.003(3) 0.031(4) 0.007(3)
C56 0.046(3) 0.041(3) 0.074(4) 0.001(3) 0.025(3) 0.000(3)
C57 0.068(4) 0.066(4) 0.063(3) -0.015(3) 0.008(3) -0.019(3)
C58 0.061(3) 0.055(3) 0.088(4) 0.010(3) 0.012(3) 0.012(3)
C61 0.029(2) 0.031(2) 0.071(3) -0.008(3) 0.007(2) -0.003(2)
C62 0.032(3) 0.044(3) 0.068(3) -0.005(3) 0.002(2) -0.001(2)
C63 0.047(3) 0.049(3) 0.091(4) -0.008(3) -0.001(3) 0.009(3)
C64 0.044(3) 0.063(4) 0.125(5) -0.021(4) 0.026(4) 0.014(3)
C65 0.050(3) 0.054(4) 0.101(4) -0.017(3) 0.034(3) -0.006(3)
C66 0.033(3) 0.044(3) 0.075(3) -0.006(3) 0.019(2) -0.007(2)
C67 0.067(4) 0.069(4) 0.068(4) -0.002(3) 0.003(3) -0.001(3)
C68 0.075(4) 0.072(4) 0.079(4) 0.010(3) 0.030(3) 0.001(3)
C71 0.048(3) 0.043(3) 0.060(3) -0.003(2) 0.023(2) 0.005(2)
C72 0.083(4) 0.105(5) 0.078(4) -0.023(4) 0.034(3) -0.047(4)
C73 0.102(5) 0.159(7) 0.066(4) -0.030(4) 0.029(4) -0.073(5)
C74 0.162(7) 0.075(4) 0.077(4) -0.020(4) 0.063(5) -0.021(5)
C75 0.067(4) 0.104(5) 0.072(4) 0.002(4) 0.032(3) 0.008(4)
C76 0.049(3) 0.102(5) 0.065(4) -0.008(3) 0.020(3) 0.004(3)
C1S 0.175(11) 0.166(11) 0.089(7) 0.061(7) 0.051(7) 0.035(9)
C2S 0.152(10) 0.197(13) 0.128(9) -0.065(10) 0.019(7) 0.019(11)
C3S 0.217(17) 0.099(10) 0.261(19) 0.078(12) 0.107(13) 0.044(10)
C4S 0.146(9) 0.129(9) 0.178(12) 0.018(9) 0.045(8) -0.023(8)
C5S 0.139(9) 0.196(12) 0.132(8) 0.054(11) 0.013(6) 0.038(11)
C6S 0.199(16) 0.112(10) 0.31(2) -0.077(13) 0.055(13) -0.006(10)

loop_
_atom_type_symbol
_atom_type_description
_atom_type_scat_dispersion_real
_atom_type_scat_dispersion_imag
_atom_type_scat_source
C C 0.0033 0.0016 'International Tables Vol C Tables 4.2.6.8 and 6.1.1.4'
H H 0.0000 0.0000 'International Tables Vol C Tables 4.2.6.8 and 6.1.1.4'
N N 0.0061 0.0033 'International Tables Vol C Tables 4.2.6.8 and 6.1.1.4'
Si Si 0.0817 0.0704 'International Tables Vol C Tables 4.2.6.8 and 6.1.1.4'
Ti Ti 0.2776 0.4457 'International Tables Vol C Tables 4.2.6.8 and 6.1.1.4'

loop_
_geom_angle_atom_site_label_1
_geom_angle_atom_site_label_2
_geom_angle_atom_site_label_3
_geom_angle
N3 Ti N2 106.19(14)
N3 Ti N5 115.08(14)
N2 Ti N5 137.01(14)
N3 Ti N4 103.34(13)
N2 Ti N4 101.44(13)
N5 Ti N4 80.86(13)
N3 Ti N1 89.60(13)
N2 Ti N1 77.75(13)
N5 Ti N1 90.65(13)
N4 Ti N1 166.62(13)
N2 Si2 C21 109.7(2)
N2 Si2 C23 110.0(2)
C21 Si2 C23 109.2(2)
N2 Si2 C22 107.89(19)
C21 Si2 C22 110.7(3)
C23 Si2 C22 109.3(2)
N3 Si3 C31 112.32(18)
N3 Si3 C32 110.25(19)
C31 Si3 C32 108.1(2)
N3 Si3 C33 109.17(19)
C31 Si3 C33 110.4(2)
C32 Si3 C33 106.4(2)
C15 N1 C11 118.1(4)
C15 N1 Ti 128.0(3)
C11 N1 Ti 113.3(3)
C2 N2 Si2 114.2(3)
C2 N2 Ti 112.4(2)
Si2 N2 Ti 130.63(18)
C3 N3 Si3 111.9(3)
C3 N3 Ti 115.4(2)
Si3 N3 Ti 132.54(18)
C4 N4 C41 116.2(3)
C4 N4 Ti 116.7(3)
C41 N4 Ti 127.1(2)
C5 N5 C51 112.5(3)
C5 N5 Ti 113.2(3)
C51 N5 Ti 134.3(3)
C4 N6 C61 124.2(4)
C6 N7 C71 121.0(4)
C11 C1 C10 112.7(4)
C11 C1 C3 112.3(4)
C10 C1 C3 105.0(3)
C11 C1 C2 108.5(4)
C10 C1 C2 106.7(3)
C3 C1 C2 111.5(4)
N2 C2 C1 115.9(3)
N3 C3 C1 117.1(3)
N6 C4 N4 123.4(4)
N6 C4 C5 125.2(4)
N4 C4 C5 111.4(3)
C6 C5 N5 120.9(4)
C6 C5 C4 122.1(4)
N5 C5 C4 116.5(3)
N7 C6 C5 170.3(4)
N1 C11 C12 121.0(4)
N1 C11 C1 115.8(4)
C12 C11 C1 123.1(4)
C13 C12 C11 120.8(5)
C14 C13 C12 118.1(5)
C13 C14 C15 119.0(5)
N1 C15 C14 122.7(4)
N4 C41 C43 111.1(3)
N4 C41 C42 111.9(3)
C43 C41 C42 111.3(3)
N4 C41 C44 109.0(3)
C43 C41 C44 106.3(3)
C42 C41 C44 107.0(3)
C56 C51 C52 119.6(4)
C56 C51 N5 120.5(4)
C52 C51 N5 119.9(4)
C53 C52 C51 118.9(5)
C53 C52 C57 117.7(5)
C51 C52 C57 123.4(4)
C52 C53 C54 121.0(5)
C55 C54 C53 120.1(5)
C54 C55 C56 121.1(5)
C55 C56 C51 119.2(5)
C55 C56 C58 118.9(5)
C51 C56 C58 121.9(4)
C66 C61 C62 120.1(4)
C66 C61 N6 120.5(4)
C62 C61 N6 118.4(4)
C63 C62 C61 118.0(5)
C63 C62 C67 120.6(5)
C61 C62 C67 121.4(4)
C64 C63 C62 122.0(5)
C63 C64 C65 119.7(5)
C64 C65 C66 121.1(5)
C65 C66 C61 119.0(5)
C65 C66 C68 121.6(5)
C61 C66 C68 119.4(4)
N7 C71 C72 109.7(4)
N7 C71 C76 110.0(4)
C72 C71 C76 111.5(4)
C71 C72 C73 110.4(4)
C74 C73 C72 112.2(5)
C75 C74 C73 110.6(5)
C74 C75 C76 111.2(5)
C71 C76 C75 111.3(4)
C2S C1S C4S 121.5(11)
C1S C2S C6S 119.0(13)
C5S C3S C6S 120.9(15)
C1S C4S C5S 118.6(11)
C3S C5S C4S 122.0(13)
C3S C6S C2S 117.7(15)

loop_
_geom_bond_atom_site_label_1
_geom_bond_atom_site_label_2
_geom_bond_distance
Ti N3 1.896(3)
Ti N2 1.908(3)
Ti N5 2.012(3)
Ti N4 2.050(3)
Ti N1 2.294(3)
Si2 N2 1.749(3)
Si2 C21 1.850(5)
Si2 C23 1.853(5)
Si2 C22 1.855(5)
Si3 N3 1.757(3)
Si3 C31 1.865(4)
Si3 C32 1.857(4)
Si3 C33 1.867(5)
N1 C15 1.346(5)
N1 C11 1.357(5)
N2 C2 1.481(5)
N3 C3 1.483(5)
N4 C4 1.380(5)
N4 C41 1.519(5)
N5 C5 1.422(5)
N5 C51 1.442(5)
N6 C4 1.295(5)
N6 C61 1.407(5)
N7 C6 1.226(5)
N7 C71 1.490(5)
C1 C11 1.513(6)
C1 C10 1.542(5)
C1 C3 1.532(5)
C1 C2 1.546(6)
C4 C5 1.481(5)
C5 C6 1.325(5)
C11 C12 1.371(6)
C12 C13 1.379(7)
C13 C14 1.379(6)
C14 C15 1.379(6)
C41 C43 1.537(6)
C41 C42 1.531(6)
C41 C44 1.528(5)
C51 C56 1.406(6)
C51 C52 1.401(6)
C52 C53 1.390(6)
C52 C57 1.495(6)
C53 C54 1.379(7)
C54 C55 1.359(7)
C55 C56 1.388(6)
C56 C58 1.492(6)
C61 C66 1.394(6)
C61 C62 1.415(6)
C62 C63 1.389(6)
C62 C67 1.504(6)
C63 C64 1.355(7)
C64 C65 1.381(7)
C65 C66 1.382(6)
C66 C68 1.499(6)
C71 C72 1.492(6)
C71 C76 1.495(6)
C72 C73 1.536(7)
C73 C74 1.509(8)
C74 C75 1.494(7)
C75 C76 1.519(6)
C1S C2S 1.313(12)
C1S C4S 1.317(11)
C2S C6S 1.369(15)
C3S C5S 1.280(14)
C3S C6S 1.340(15)
C4S C5S 1.317(12)
